data_7202217
loop_
_publ_author_name
'Evans, Ivana Radosavljevic'
'Howard, Judith A. K.'
'Evans, John S. O.'
'Postlethwaite, Stella R.'
'Johnson, Mark R.'

_publ_section_title
;
 Polymorphism and hydrogen bonding in cinchomeronic acid: a variable
 temperature experimental and computational study
;
_journal_issue 10
_journal_name_full CrystEngComm
_journal_page_first 1404
_journal_paper_doi 10.1039/b807015f
_journal_volume 10
_journal_year 2008
_chemical_absolute_configuration unk
_chemical_formula_moiety 'C7 H5 N O4'
_chemical_formula_sum 'C7 H5 N O4'
_chemical_formula_weight 167.12
_space_group_IT_number 19
_symmetry_cell_setting orthorhombic
_symmetry_space_group_name_Hall 'P 2ac 2ab'
_symmetry_space_group_name_H-M 'P 21 21 21'
_atom_sites_solution_hydrogens geom
_atom_sites_solution_primary direct
_audit_creation_date 07-11-09
_audit_creation_method CRYSTALS_ver_12.84
_cell_angle_alpha 90
_cell_angle_beta 90
_cell_angle_gamma 90
_cell_formula_units_Z 4
_cell_length_a 5.2948(5)
_cell_length_b 11.1107(11)
_cell_length_c 11.1385(11)
_cell_measurement_reflns_used 0
_cell_measurement_temperature 293
_cell_measurement_theta_max 0
_cell_measurement_theta_min 0
_cell_volume 655.27(11)
_computing_cell_refinement 'USER DEFINED CELL REFINEMENT'
_computing_data_collection 'USER DEFINED DATA COLLECTION'
_computing_data_reduction 'USER DEFINED DATA REDUCTION'
_computing_molecular_graphics 'CAMERON (Watkin et al., 1996)'
_computing_publication_material 'CRYSTALS (Betteridge et al., 2003)'
_computing_structure_refinement 'CRYSTALS (Betteridge et al., 2003)'
_computing_structure_solution 'SIR92 (Altomare et al., 1994)'
_diffrn_ambient_temperature 293
_diffrn_measured_fraction_theta_full 0.989
_diffrn_measured_fraction_theta_max 0.981
_diffrn_measurement_device_type Unknown
_diffrn_measurement_method \w/2\q
_diffrn_radiation_monochromator graphite
_diffrn_radiation_type 'Mo K\a'
_diffrn_radiation_wavelength 0.71073
_diffrn_reflns_av_R_equivalents 0.028
_diffrn_reflns_limit_h_max 7
_diffrn_reflns_limit_h_min -7
_diffrn_reflns_limit_k_max 14
_diffrn_reflns_limit_k_min -15
_diffrn_reflns_limit_l_max 15
_diffrn_reflns_limit_l_min -15
_diffrn_reflns_number 5188
_diffrn_reflns_theta_full 26.094
_diffrn_reflns_theta_max 29.993
_diffrn_reflns_theta_min 3.658
_diffrn_standards_number 0
_exptl_absorpt_coefficient_mu 0.142
_exptl_absorpt_correction_T_max 1.00
_exptl_absorpt_correction_T_min 0.94
_exptl_absorpt_correction_type refdelf
_exptl_absorpt_process_details 'DIFABS (Walker & Stuart, 1983)'
_exptl_crystal_density_diffrn 1.694
_exptl_crystal_F_000 344
_refine_diff_density_max 0.29
_refine_diff_density_min -0.16
_refine_ls_extinction_coef 5(4)
_refine_ls_extinction_method 'Larson (1970), Equation 22'
_refine_ls_goodness_of_fit_ref 0.8822
_refine_ls_hydrogen_treatment mixed
_refine_ls_matrix_type full
_refine_ls_number_parameters 130
_refine_ls_number_reflns 1709
_refine_ls_number_restraints 0
_refine_ls_R_factor_all 0.0337
_refine_ls_R_factor_gt 0.0303
_refine_ls_shift/su_max 0.000246
_refine_ls_structure_factor_coef Fsqd
_refine_ls_weighting_details
;
Method, part 1, Chebychev polynomial, (Watkin, 1994, Prince, 1982)
[weight] = 1.0/[A~0~*T~0~(x)+A~1~*T~1~(x) ... +A~n-1~]*T~n-1~(x)]
where A~i~ are the Chebychev coefficients listed below and x= Fcalc/Fmax
Method = Robust Weighting (Prince, 1982)
W = [weight] * [1-(deltaF/6*sigmaF)^2^]^2^
A~i~ are:
2.77 3.53 1.16
;
_refine_ls_weighting_scheme calc
_refine_ls_wR_factor_all 0.0670
_refine_ls_wR_factor_gt 0.0663
_refine_ls_wR_factor_ref 0.0663
_reflns_limit_h_max 7
_reflns_limit_h_min -7
_reflns_limit_k_max 15
_reflns_limit_k_min 0
_reflns_limit_l_max 15
_reflns_limit_l_min 0
_reflns_number_gt 1709
_reflns_number_total 1887
_reflns_threshold_expression I>2.0\s(I)
_oxford_diffrn_Wilson_B_factor 0.00
_oxford_diffrn_Wilson_scale 0.00
_oxford_refine_ls_scale 0.4031(6)
_oxford_structure_analysis_title '120sad in P2(1)2(1)2(1)'
_cod_data_source_file b807015f.txt
_cod_data_source_block CRYSTALS_cifIII
_cod_depositor_comments
;
The following automatic conversions were performed:
'_symmetry_cell_setting' value 'Orthorhombic' changed to 'orthorhombic'
according to '/home/saulius/struct/CIF-dictionaries/cif_core.dic'
dictionary named 'cif_core.dic' version 2.4.1 from 2010-06-29.

Automatic conversion script
Id: cif_fix_enum 1527 2010-12-29 10:47:43Z saulius 

2018-03-04
Z value and formula fixed to values more according to usual
chemical conventions.                 miguel
;
_cod_original_formula_sum 'C28 H20 N4 O16'
_cod_original_formula_weight 668.48
_cod_original_formula_moiety 'C28 H20 N4 O16'
_cod_original_formula_units_Z 1
_cod_original_sg_symbol_H-M 'P 21 21 21 '
_cod_database_code 7202217

loop_
_symmetry_equiv_pos_as_xyz
x,y,z
x+1/2,-y+1/2,-z
-x,y+1/2,-z+1/2
-x+1/2,-y,z+1/2

loop_
_atom_site_label
_atom_site_type_symbol
_atom_site_fract_x
_atom_site_fract_y
_atom_site_fract_z
_atom_site_U_iso_or_equiv
_atom_site_occupancy
_atom_site_adp_type
_atom_site_refinement_flags_posn
_atom_site_refinement_flags_adp
_atom_site_refinement_flags_occupancy
_atom_site_disorder_assembly
_atom_site_disorder_group
_atom_site_attached_hydrogens
O1 O 0.03487(19) 0.15715(9) 0.64334(9) 0.0169 1.0000 Uani . . . . . .
N1 N 0.6740(2) 0.05308(11) 0.44822(10) 0.0167 1.0000 Uani . . . . . .
O4 O 0.5123(2) -0.18618(9) 0.81794(9) 0.0200 1.0000 Uani . . . . . .
O2 O 0.2238(2) 0.07111(10) 0.80207(9) 0.0206 1.0000 Uani . . . . . .
C2 C 0.3869(2) 0.03108(12) 0.60893(11) 0.0125 1.0000 Uani . . . . . .
C7 C 0.3797(2) -0.16468(11) 0.72820(11) 0.0134 1.0000 Uani . . . . . .
O3 O 0.1651(2) -0.20689(10) 0.70553(10) 0.0232 1.0000 Uani . . . . . .
C6 C 0.2037(2) 0.08845(11) 0.69489(12) 0.0135 1.0000 Uani . . . . . .
C3 C 0.4854(2) -0.08381(11) 0.63078(11) 0.0124 1.0000 Uani . . . . . .
C5 C 0.7736(3) -0.05590(13) 0.46798(12) 0.0173 1.0000 Uani . . . . . .
C4 C 0.6805(2) -0.12770(13) 0.55876(12) 0.0165 1.0000 Uani . . . . . .
C1 C 0.4831(3) 0.09764(11) 0.51433(11) 0.0157 1.0000 Uani . . . . . .
H1 H 0.426(4) 0.1782(17) 0.4967(16) 0.016(4) 1.0000 Uiso . . . . . .
H2 H 0.749(4) -0.2075(17) 0.5665(16) 0.021(5) 1.0000 Uiso . . . . . .
H3 H 0.910(3) -0.0765(16) 0.4188(16) 0.015(4) 1.0000 Uiso . . . . . .
H5 H 0.749(4) 0.0974(18) 0.3921(18) 0.023(5) 1.0000 Uiso . . . . . .
H4 H -0.027(6) 0.207(2) 0.700(2) 0.059(8) 1.0000 Uiso . . . . . .

loop_
_atom_site_aniso_label
_atom_site_aniso_U_11
_atom_site_aniso_U_22
_atom_site_aniso_U_33
_atom_site_aniso_U_23
_atom_site_aniso_U_13
_atom_site_aniso_U_12
O1 0.0162(4) 0.0180(4) 0.0164(4) -0.0018(4) -0.0014(3) 0.0043(4)
N1 0.0170(5) 0.0189(6) 0.0143(5) -0.0016(4) 0.0029(4) -0.0061(4)
O4 0.0193(5) 0.0209(5) 0.0198(4) 0.0055(4) -0.0044(4) -0.0009(4)
O2 0.0234(5) 0.0232(5) 0.0152(5) 0.0031(4) 0.0035(4) 0.0079(4)
C2 0.0111(5) 0.0135(6) 0.0128(5) -0.0008(4) 0.0007(4) -0.0011(4)
C7 0.0156(5) 0.0109(5) 0.0139(5) -0.0004(4) 0.0011(4) 0.0003(4)
O3 0.0199(5) 0.0274(5) 0.0222(5) 0.0083(4) -0.0062(4) -0.0105(4)
C6 0.0128(5) 0.0121(5) 0.0156(6) 0.0004(4) 0.0024(4) 0.0004(4)
C3 0.0114(5) 0.0132(5) 0.0127(5) 0.0000(4) -0.0017(4) -0.0018(4)
C5 0.0131(5) 0.0222(6) 0.0165(6) -0.0043(5) 0.0030(4) -0.0024(5)
C4 0.0131(5) 0.0179(6) 0.0184(6) -0.0030(5) 0.0002(4) 0.0015(4)
C1 0.0179(6) 0.0140(6) 0.0153(5) -0.0002(4) 0.0009(5) -0.0020(5)

loop_
_atom_type_symbol
_atom_type_scat_dispersion_real
_atom_type_scat_dispersion_imag
_atom_type_scat_Cromer_Mann_a1
_atom_type_scat_Cromer_Mann_b1
_atom_type_scat_Cromer_Mann_a2
_atom_type_scat_Cromer_Mann_b2
_atom_type_scat_Cromer_Mann_a3
_atom_type_scat_Cromer_Mann_b3
_atom_type_scat_Cromer_Mann_a4
_atom_type_scat_Cromer_Mann_b4
_atom_type_scat_Cromer_Mann_c
_atom_type_scat_source
C 0.0033 0.0016 2.3100 20.8439 1.0200 10.2075 1.5886 0.5687 0.8650 51.6512 0.2156 'International Tables Vol C 4.2.6.8 and 6.1.1.4'
H 0.0000 0.0000 0.4930 10.5109 0.3229 26.1257 0.1402 3.1424 0.0408 57.7998 0.0030 'International Tables Vol C 4.2.6.8 and 6.1.1.4'
N 0.0061 0.0033 12.2126 0.0057 3.1322 9.8933 2.0125 28.9975 1.1663 0.5826 -11.5290 'International Tables Vol C 4.2.6.8 and 6.1.1.4'
O 0.0106 0.0060 3.0485 13.2771 2.2868 5.7011 1.5463 0.3239 0.8670 32.9089 0.2508 'International Tables Vol C 4.2.6.8 and 6.1.1.4'

loop_
_geom_angle_atom_site_label_1
_geom_angle_site_symmetry_1
_geom_angle_atom_site_label_2
_geom_angle_site_symmetry_2
_geom_angle_atom_site_label_3
_geom_angle_site_symmetry_3
_geom_angle
_geom_angle_publ_flag
C6 . O1 . H4 . 107.5(19) no
C5 . N1 . C1 . 122.60(12) yes
C5 . N1 . H5 . 116.2(13) no
C1 . N1 . H5 . 121.0(13) no
C6 . C2 . C3 . 121.04(11) yes
C6 . C2 . C1 . 119.68(12) yes
C3 . C2 . C1 . 118.84(12) yes
O4 . C7 . O3 . 126.90(13) yes
O4 . C7 . C3 . 118.73(12) yes
O3 . C7 . C3 . 114.31(11) yes
C2 . C6 . O1 . 114.10(11) yes
C2 . C6 . O2 . 120.15(12) yes
O1 . C6 . O2 . 125.73(12) yes
C7 . C3 . C2 . 121.83(11) yes
C7 . C3 . C4 . 118.52(11) yes
C2 . C3 . C4 . 119.61(12) yes
N1 . C5 . C4 . 120.21(13) yes
N1 . C5 . H3 . 115.4(11) no
C4 . C5 . H3 . 124.4(11) no
C3 . C4 . C5 . 118.93(12) yes
C3 . C4 . H2 . 123.2(12) no
C5 . C4 . H2 . 117.8(12) no
C2 . C1 . N1 . 119.77(12) yes
C2 . C1 . H1 . 122.3(11) no
N1 . C1 . H1 . 117.8(11) no

loop_
_geom_bond_atom_site_label_1
_geom_bond_site_symmetry_1
_geom_bond_atom_site_label_2
_geom_bond_site_symmetry_2
_geom_bond_distance
_geom_bond_publ_flag
O1 . C6 . 1.3084(15) yes
O1 . H4 . 0.90(3) no
N1 . C5 . 1.3388(18) yes
N1 . C1 . 1.3452(17) yes
N1 . H5 . 0.89(2) no
O4 . C7 . 1.2445(16) yes
O2 . C6 . 1.2140(16) yes
C2 . C6 . 1.5045(18) yes
C2 . C3 . 1.4002(18) yes
C2 . C1 . 1.3844(17) yes
C7 . O3 . 1.2552(16) yes
C7 . C3 . 1.5157(17) yes
C3 . C4 . 1.3961(18) yes
C5 . C4 . 1.3790(19) yes
C5 . H3 . 0.935(18) no
C4 . H2 . 0.961(19) no
C1 . H1 . 0.965(19) no

loop_
_geom_hbond_atom_site_label_D
_geom_hbond_site_symmetry_D
_geom_hbond_atom_site_label_H
_geom_hbond_site_symmetry_H
_geom_hbond_atom_site_label_A
_geom_hbond_site_symmetry_A
_geom_hbond_angle_DHA
_geom_hbond_distance_DH
_geom_hbond_distance_HA
_geom_hbond_distance_DA
_geom_hbond_publ_flag
N1 . H5 . O4 4_654 160 0.89 1.80 2.655(2) yes
O1 . H4 . O3 3_556 174 0.90 1.60 2.497(2) yes
